data_4068184
loop_
_publ_author_name
'Dias, H. V. Rasika'
'Wu, Jiang'

_publ_section_title
;
 Structurally Similar, Thermally Stable Copper(I), Silver(I), and Gold(I)
 Ethylene Complexes Supported by a Fluorinated Scorpionate
;
_journal_issue 4
_journal_name_full Organometallics
_journal_page_first 1511
_journal_paper_doi 10.1021/om201185v
_journal_volume 31
_journal_year 2012
_chemical_formula_sum 'C23 H15 Ag B F15 N6'
_chemical_formula_weight 779.09
_chemical_name_common '[PhB(3-C2F5Pz)3]AgC2H4'
_chemical_name_systematic
; 
 ? 
;
_space_group_IT_number 14
_symmetry_cell_setting monoclinic
_symmetry_space_group_name_Hall '-P 2yn'
_symmetry_space_group_name_H-M 'P 1 21/n 1'
_atom_sites_solution_hydrogens geom
_atom_sites_solution_primary direct
_atom_sites_solution_secondary difmap
_audit_creation_method SHELXL-97
_cell_angle_alpha 90.00
_cell_angle_beta 90.280(1)
_cell_angle_gamma 90.00
_cell_formula_units_Z 4
_cell_length_a 11.2741(7)
_cell_length_b 12.8593(8)
_cell_length_c 19.3139(11)
_cell_measurement_reflns_used 8521
_cell_measurement_temperature 100(2)
_cell_measurement_theta_max 28.26
_cell_measurement_theta_min 2.62
_cell_volume 2800.0(3)
_computing_cell_refinement 'Bruker SMART'
_computing_data_collection 'Bruker SMART'
_computing_data_reduction 'Bruker SAINT'
_computing_molecular_graphics 'Bruker SHELXTL'
_computing_publication_material 'Bruker SHELXTL'
_computing_structure_refinement 'SHELXL-97 (Sheldrick, 1997)'
_computing_structure_solution 'SHELXS-97 (Sheldrick, 1990)'
_diffrn_ambient_temperature 100(2)
_diffrn_measured_fraction_theta_full 0.997
_diffrn_measured_fraction_theta_max 0.997
_diffrn_measurement_device_type 'CCD area detector'
_diffrn_measurement_method 'phi and omega scans'
_diffrn_radiation_monochromator graphite
_diffrn_radiation_source 'fine-focus sealed tube'
_diffrn_radiation_type MoK\a
_diffrn_radiation_wavelength 0.71073
_diffrn_reflns_av_R_equivalents 0.0590
_diffrn_reflns_av_sigmaI/netI 0.0522
_diffrn_reflns_limit_h_max 13
_diffrn_reflns_limit_h_min -13
_diffrn_reflns_limit_k_max 15
_diffrn_reflns_limit_k_min -15
_diffrn_reflns_limit_l_max 23
_diffrn_reflns_limit_l_min -23
_diffrn_reflns_number 19871
_diffrn_reflns_theta_full 26.00
_diffrn_reflns_theta_max 26.00
_diffrn_reflns_theta_min 1.90
_exptl_absorpt_coefficient_mu 0.847
_exptl_absorpt_correction_T_max 0.9126
_exptl_absorpt_correction_T_min 0.7792
_exptl_absorpt_correction_type multi-scan
_exptl_absorpt_process_details SADABS
_exptl_crystal_colour colorless
_exptl_crystal_density_diffrn 1.848
_exptl_crystal_density_method 'not measured'
_exptl_crystal_description rods
_exptl_crystal_F_000 1528
_exptl_crystal_size_max 0.31
_exptl_crystal_size_mid 0.20
_exptl_crystal_size_min 0.11
_refine_diff_density_max 1.274
_refine_diff_density_min -0.515
_refine_diff_density_rms 0.099
_refine_ls_extinction_method none
_refine_ls_goodness_of_fit_ref 1.050
_refine_ls_hydrogen_treatment mixed
_refine_ls_matrix_type full
_refine_ls_number_parameters 431
_refine_ls_number_reflns 5477
_refine_ls_number_restraints 6
_refine_ls_restrained_S_all 1.049
_refine_ls_R_factor_all 0.0391
_refine_ls_R_factor_gt 0.0368
_refine_ls_shift/su_max 0.001
_refine_ls_shift/su_mean 0.000
_refine_ls_structure_factor_coef Fsqd
_refine_ls_weighting_details 'calc w=1/[\s^2^(Fo^2^)+(0.0490P)^2^+1.8560P] where P=(Fo^2^+2Fc^2^)/3'
_refine_ls_weighting_scheme calc
_refine_ls_wR_factor_gt 0.0957
_refine_ls_wR_factor_ref 0.0985
_reflns_number_gt 5032
_reflns_number_total 5477
_reflns_threshold_expression >2sigma(I)
_cod_data_source_file om201185v_si_002.cif
_cod_data_source_block dias393s
_cod_depositor_comments
;
The following automatic conversions were performed:

'_symmetry_cell_setting' value 'Monoclinic' changed to 'monoclinic'
according to /home/saulius/struct/CIF-dictionaries/cif_core.dic
dictionary named 'cif_core.dic' version 2.4.1 from 2010-06-29.

Automatic conversion script
Id: cif_fix_values 1715 2011-07-08 13:25:40Z adriana 
;
_cod_original_sg_symbol_H-M P2(1)/n
_cod_database_code 4068184

loop_
_symmetry_equiv_pos_as_xyz
'x, y, z'
'-x+1/2, y+1/2, -z+1/2'
'-x, -y, -z'
'x-1/2, -y-1/2, z-1/2'

loop_
_atom_site_label
_atom_site_type_symbol
_atom_site_fract_x
_atom_site_fract_y
_atom_site_fract_z
_atom_site_U_iso_or_equiv
_atom_site_adp_type
_atom_site_occupancy
_atom_site_symmetry_multiplicity
_atom_site_calc_flag
_atom_site_refinement_flags
Ag Ag 0.860080(15) 0.693897(13) 0.212897(9) 0.02197(9) Uani 1 1 d .
N1 N 0.89249(17) 0.49135(15) 0.12768(10) 0.0198(4) Uani 1 1 d .
N2 N 0.81388(17) 0.57118(15) 0.13146(10) 0.0203(4) Uani 1 1 d .
N3 N 0.97799(17) 0.48294(15) 0.24929(10) 0.0200(4) Uani 1 1 d .
N4 N 0.91350(17) 0.55775(15) 0.28189(10) 0.0205(4) Uani 1 1 d .
N5 N 1.09476(17) 0.41229(15) 0.14855(10) 0.0207(4) Uani 1 1 d .
N6 N 1.06347(19) 0.30978(14) 0.15430(12) 0.0232(4) Uani 1 1 d .
B B 1.0105(2) 0.4994(2) 0.17123(14) 0.0201(5) Uani 1 1 d .
F1 F 0.65462(14) 0.71796(12) 0.07864(9) 0.0327(4) Uani 1 1 d .
F2 F 0.56430(13) 0.59650(12) 0.01934(8) 0.0323(3) Uani 1 1 d .
F3 F 0.48577(15) 0.51073(15) 0.13934(11) 0.0478(5) Uani 1 1 d .
F4 F 0.43651(15) 0.67143(15) 0.12506(10) 0.0456(4) Uani 1 1 d .
F5 F 0.57331(16) 0.63142(17) 0.19821(9) 0.0485(5) Uani 1 1 d .
F6 F 0.75715(13) 0.65099(12) 0.37013(8) 0.0313(3) Uani 1 1 d .
F7 F 0.79402(15) 0.53237(13) 0.44886(8) 0.0363(4) Uani 1 1 d .
F8 F 0.96782(14) 0.74070(12) 0.39497(8) 0.0338(4) Uani 1 1 d .
F9 F 1.01624(14) 0.62053(13) 0.46791(8) 0.0366(4) Uani 1 1 d .
F10 F 0.86623(16) 0.71949(13) 0.48836(8) 0.0373(4) Uani 1 1 d .
F11 F 1.10403(15) 0.09899(11) 0.18168(8) 0.0336(4) Uani 1 1 d .
F12 F 1.26343(13) 0.10308(12) 0.11752(9) 0.0339(4) Uani 1 1 d .
F13 F 1.12409(15) 0.13724(13) 0.00328(8) 0.0364(4) Uani 1 1 d .
F14 F 1.08366(16) -0.00247(12) 0.05960(9) 0.0392(4) Uani 1 1 d .
F15 F 0.96761(13) 0.13003(12) 0.06693(8) 0.0335(4) Uani 1 1 d .
C1 C 0.7251(2) 0.54592(18) 0.08848(12) 0.0209(5) Uani 1 1 d .
C2 C 0.7447(2) 0.45038(19) 0.05693(13) 0.0253(5) Uani 1 1 d .
H2 H 0.6953 0.4153 0.0245 0.030 Uiso 1 1 calc R
C3 C 0.8520(2) 0.41826(18) 0.08326(12) 0.0227(5) Uani 1 1 d .
H3 H 0.8912 0.3551 0.0721 0.027 Uiso 1 1 calc R
C4 C 0.6211(2) 0.61703(19) 0.08006(13) 0.0243(5) Uani 1 1 d .
C5 C 0.5275(2) 0.6073(2) 0.13684(15) 0.0345(6) Uani 1 1 d .
C6 C 0.9072(2) 0.52776(18) 0.34792(12) 0.0210(5) Uani 1 1 d .
C7 C 0.9675(2) 0.43473(19) 0.35924(13) 0.0263(5) Uani 1 1 d .
H7 H 0.9764 0.3977 0.4015 0.032 Uiso 1 1 calc R
C8 C 1.0111(2) 0.40896(18) 0.29520(13) 0.0235(5) Uani 1 1 d .
H8 H 1.0569 0.3490 0.2849 0.028 Uiso 1 1 calc R
C9 C 0.8440(2) 0.59341(19) 0.39969(13) 0.0253(5) Uani 1 1 d .
C10 C 0.9253(2) 0.6700(2) 0.43872(13) 0.0273(5) Uani 1 1 d .
C11 C 1.1560(2) 0.25806(19) 0.12847(12) 0.0225(5) Uani 1 1 d .
C12 C 1.2458(2) 0.3239(2) 0.10529(15) 0.0302(6) Uani 1 1 d .
H12 H 1.3190 0.3053 0.0845 0.036 Uiso 1 1 calc R
C13 C 1.2038(2) 0.4217(2) 0.11953(13) 0.0265(5) Uani 1 1 d .
H13 H 1.2440 0.4852 0.1106 0.032 Uiso 1 1 calc R
C14 C 1.1518(2) 0.1422(2) 0.12410(13) 0.0249(5) Uani 1 1 d .
C15 C 1.0802(2) 0.1007(2) 0.06213(14) 0.0274(5) Uani 1 1 d .
C16 C 1.0705(2) 0.61166(18) 0.16095(12) 0.0203(5) Uani 1 1 d .
C17 C 1.0697(2) 0.66162(19) 0.09578(13) 0.0234(5) Uani 1 1 d .
H17 H 1.0275 0.6304 0.0585 0.028 Uiso 1 1 calc R
C18 C 1.1284(2) 0.7544(2) 0.08460(13) 0.0265(5) Uani 1 1 d .
H18 H 1.1276 0.7853 0.0399 0.032 Uiso 1 1 calc R
C19 C 1.1889(2) 0.80284(18) 0.13885(15) 0.0273(6) Uani 1 1 d .
H19 H 1.2284 0.8671 0.1315 0.033 Uiso 1 1 calc R
C20 C 1.1909(2) 0.7566(2) 0.20350(14) 0.0285(5) Uani 1 1 d .
H20 H 1.2314 0.7894 0.2408 0.034 Uiso 1 1 calc R
C21 C 1.1335(2) 0.6618(2) 0.21393(13) 0.0228(5) Uani 1 1 d .
H21 H 1.1373 0.6302 0.2584 0.027 Uiso 1 1 calc R
C22 C 0.8453(3) 0.8656(2) 0.18512(18) 0.0405(7) Uani 1 1 d D
C23 C 0.8532(5) 0.8611(3) 0.2528(2) 0.0585(11) Uani 1 1 d D
H22A H 0.779(3) 0.869(3) 0.159(2) 0.070(13) Uiso 1 1 d D
H22B H 0.907(3) 0.871(4) 0.156(2) 0.078(15) Uiso 1 1 d D
H23A H 0.789(3) 0.859(4) 0.280(2) 0.080(16) Uiso 1 1 d D
H23B H 0.917(4) 0.865(5) 0.281(3) 0.14(3) Uiso 1 1 d D

loop_
_atom_site_aniso_label
_atom_site_aniso_U_11
_atom_site_aniso_U_22
_atom_site_aniso_U_33
_atom_site_aniso_U_23
_atom_site_aniso_U_13
_atom_site_aniso_U_12
Ag 0.02504(14) 0.01658(13) 0.02425(14) -0.00272(6) -0.00255(9) 0.00322(6)
N1 0.0209(9) 0.0168(9) 0.0218(10) -0.0023(7) 0.0018(8) 0.0019(8)
N2 0.0200(10) 0.0156(10) 0.0254(10) -0.0015(7) -0.0018(8) 0.0040(8)
N3 0.0198(9) 0.0181(9) 0.0221(10) -0.0013(7) 0.0009(8) 0.0008(7)
N4 0.0193(9) 0.0185(10) 0.0238(10) -0.0017(8) 0.0017(8) -0.0008(8)
N5 0.0197(9) 0.0180(10) 0.0243(10) -0.0001(8) 0.0003(8) 0.0007(8)
N6 0.0252(11) 0.0169(10) 0.0274(11) -0.0019(7) -0.0010(9) 0.0010(8)
B 0.0198(12) 0.0186(12) 0.0220(13) 0.0003(10) 0.0001(10) 0.0022(10)
F1 0.0301(8) 0.0192(7) 0.0487(10) 0.0016(7) -0.0063(7) 0.0010(6)
F2 0.0310(8) 0.0348(8) 0.0311(8) -0.0002(6) -0.0123(6) 0.0027(6)
F3 0.0286(8) 0.0462(11) 0.0686(12) 0.0205(9) 0.0062(8) -0.0017(8)
F4 0.0262(9) 0.0539(11) 0.0567(12) 0.0077(9) 0.0028(8) 0.0175(8)
F5 0.0417(10) 0.0738(14) 0.0301(9) -0.0020(9) 0.0044(7) 0.0169(9)
F6 0.0236(7) 0.0355(9) 0.0347(8) -0.0049(7) 0.0018(6) 0.0068(6)
F7 0.0429(9) 0.0317(8) 0.0344(8) 0.0023(7) 0.0193(7) -0.0068(7)
F8 0.0400(9) 0.0281(8) 0.0333(8) -0.0009(6) 0.0026(7) -0.0123(7)
F9 0.0375(9) 0.0427(9) 0.0296(8) -0.0065(7) -0.0076(7) 0.0065(7)
F10 0.0471(10) 0.0339(8) 0.0310(9) -0.0100(7) 0.0079(7) 0.0018(7)
F11 0.0504(10) 0.0242(8) 0.0263(8) 0.0028(6) 0.0020(7) 0.0032(7)
F12 0.0285(8) 0.0290(8) 0.0442(9) -0.0069(7) -0.0087(7) 0.0134(6)
F13 0.0445(9) 0.0395(9) 0.0251(8) -0.0030(7) 0.0015(7) 0.0041(7)
F14 0.0533(10) 0.0204(8) 0.0437(9) -0.0080(7) -0.0155(8) 0.0069(7)
F15 0.0266(8) 0.0322(8) 0.0418(9) -0.0064(7) -0.0060(7) 0.0048(6)
C1 0.0214(11) 0.0208(12) 0.0205(11) 0.0012(9) -0.0011(9) -0.0002(9)
C2 0.0288(13) 0.0202(12) 0.0268(12) -0.0026(9) -0.0042(10) -0.0027(10)
C3 0.0284(12) 0.0172(11) 0.0226(12) -0.0030(9) 0.0005(10) 0.0016(9)
C4 0.0262(12) 0.0199(12) 0.0267(12) -0.0003(9) -0.0066(10) -0.0016(10)
C5 0.0260(13) 0.0380(16) 0.0394(16) 0.0064(12) -0.0018(11) 0.0067(12)
C6 0.0191(11) 0.0200(11) 0.0241(12) -0.0001(9) 0.0006(9) -0.0044(9)
C7 0.0333(13) 0.0216(12) 0.0241(12) 0.0032(9) -0.0013(10) 0.0015(10)
C8 0.0270(12) 0.0174(11) 0.0261(12) 0.0012(9) -0.0008(10) 0.0029(9)
C9 0.0259(12) 0.0225(12) 0.0275(13) 0.0025(10) 0.0050(10) -0.0015(10)
C10 0.0327(14) 0.0274(13) 0.0219(12) -0.0014(10) 0.0032(10) 0.0001(11)
C11 0.0230(11) 0.0222(12) 0.0222(12) -0.0018(9) -0.0017(9) 0.0060(10)
C12 0.0249(13) 0.0308(14) 0.0349(15) 0.0012(11) 0.0063(11) 0.0076(11)
C13 0.0217(12) 0.0240(13) 0.0339(14) 0.0037(10) 0.0045(10) 0.0012(10)
C14 0.0257(12) 0.0238(13) 0.0253(12) -0.0009(9) -0.0011(10) 0.0072(10)
C15 0.0308(13) 0.0208(12) 0.0306(13) -0.0024(10) -0.0035(11) 0.0090(10)
C16 0.0183(11) 0.0180(11) 0.0248(12) 0.0001(9) 0.0009(9) 0.0018(9)
C17 0.0247(12) 0.0210(12) 0.0245(12) -0.0006(9) -0.0019(10) 0.0016(10)
C18 0.0247(12) 0.0263(13) 0.0285(13) 0.0073(10) -0.0003(10) 0.0012(10)
C19 0.0257(13) 0.0192(12) 0.0371(15) 0.0043(9) -0.0012(11) -0.0017(9)
C20 0.0254(12) 0.0284(13) 0.0317(14) -0.0014(10) -0.0052(10) -0.0016(10)
C21 0.0205(11) 0.0249(12) 0.0229(12) 0.0032(9) 0.0000(9) -0.0013(10)
C22 0.0516(19) 0.0218(14) 0.0481(19) 0.0021(12) -0.0113(15) 0.0084(13)
C23 0.112(4) 0.0187(15) 0.045(2) -0.0113(13) 0.002(2) 0.0005(18)

loop_
_atom_type_symbol
_atom_type_description
_atom_type_scat_dispersion_real
_atom_type_scat_dispersion_imag
_atom_type_scat_source
C C 0.0033 0.0016 'International Tables Vol C Tables 4.2.6.8 and 6.1.1.4'
H H 0.0000 0.0000 'International Tables Vol C Tables 4.2.6.8 and 6.1.1.4'
B B 0.0013 0.0007 'International Tables Vol C Tables 4.2.6.8 and 6.1.1.4'
N N 0.0061 0.0033 'International Tables Vol C Tables 4.2.6.8 and 6.1.1.4'
F F 0.0171 0.0103 'International Tables Vol C Tables 4.2.6.8 and 6.1.1.4'
Ag Ag -0.8971 1.1015 'International Tables Vol C Tables 4.2.6.8 and 6.1.1.4'

loop_
_geom_angle_atom_site_label_1
_geom_angle_atom_site_label_2
_geom_angle_atom_site_label_3
_geom_angle
C22 Ag N4 154.28(10)
C22 Ag C23 33.38(14)
N4 Ag C23 122.34(11)
C22 Ag N2 119.39(10)
N4 Ag N2 86.02(7)
C23 Ag N2 150.83(12)
C3 N1 N2 109.96(19)
C3 N1 B 131.9(2)
N2 N1 B 118.16(18)
C1 N2 N1 105.64(19)
C1 N2 Ag 139.64(16)
N1 N2 Ag 114.33(14)
C8 N3 N4 109.88(19)
C8 N3 B 131.3(2)
N4 N3 B 118.51(18)
C6 N4 N3 105.60(19)
C6 N4 Ag 139.93(16)
N3 N4 Ag 114.36(14)
C13 N5 N6 110.7(2)
C13 N5 B 128.0(2)
N6 N5 B 121.30(19)
C11 N6 N5 104.3(2)
N5 B N3 108.93(19)
N5 B N1 108.83(19)
N3 B N1 107.70(18)
N5 B C16 111.05(19)
N3 B C16 109.90(19)
N1 B C16 110.35(19)
N2 C1 C2 111.5(2)
N2 C1 C4 120.2(2)
C2 C1 C4 128.3(2)
C3 C2 C1 104.2(2)
C3 C2 H2 127.9
C1 C2 H2 127.9
N1 C3 C2 108.7(2)
N1 C3 H3 125.7
C2 C3 H3 125.7
F1 C4 F2 107.42(19)
F1 C4 C1 111.7(2)
F2 C4 C1 109.9(2)
F1 C4 C5 106.7(2)
F2 C4 C5 106.2(2)
C1 C4 C5 114.5(2)
F5 C5 F3 108.8(2)
F5 C5 F4 107.7(2)
F3 C5 F4 108.2(2)
F5 C5 C4 110.7(2)
F3 C5 C4 110.3(2)
F4 C5 C4 111.1(2)
N4 C6 C7 111.7(2)
N4 C6 C9 120.3(2)
C7 C6 C9 127.9(2)
C8 C7 C6 104.0(2)
C8 C7 H7 128.0
C6 C7 H7 128.0
N3 C8 C7 108.8(2)
N3 C8 H8 125.6
C7 C8 H8 125.6
F6 C9 F7 108.1(2)
F6 C9 C6 112.0(2)
F7 C9 C6 110.1(2)
F6 C9 C10 106.5(2)
F7 C9 C10 106.0(2)
C6 C9 C10 113.9(2)
F9 C10 F8 108.5(2)
F9 C10 F10 108.1(2)
F8 C10 F10 108.3(2)
F9 C10 C9 110.9(2)
F8 C10 C9 109.9(2)
F10 C10 C9 111.1(2)
N6 C11 C12 112.8(2)
N6 C11 C14 119.6(2)
C12 C11 C14 127.6(2)
C13 C12 C11 103.8(2)
C13 C12 H12 128.1
C11 C12 H12 128.1
N5 C13 C12 108.4(2)
N5 C13 H13 125.8
C12 C13 H13 125.8
F11 C14 F12 107.24(19)
F11 C14 C11 111.99(19)
F12 C14 C11 110.2(2)
F11 C14 C15 106.7(2)
F12 C14 C15 106.3(2)
C11 C14 C15 114.0(2)
F14 C15 F13 108.1(2)
F14 C15 F15 108.3(2)
F13 C15 F15 108.6(2)
F14 C15 C14 111.1(2)
F13 C15 C14 110.3(2)
F15 C15 C14 110.2(2)
C21 C16 C17 116.3(2)
C21 C16 B 122.4(2)
C17 C16 B 121.2(2)
C18 C17 C16 122.1(2)
C18 C17 H17 119.0
C16 C17 H17 119.0
C17 C18 C19 120.1(2)
C17 C18 H18 120.0
C19 C18 H18 120.0
C20 C19 C18 119.5(2)
C20 C19 H19 120.2
C18 C19 H19 120.2
C19 C20 C21 120.0(2)
C19 C20 H20 120.0
C21 C20 H20 120.0
C20 C21 C16 122.0(2)
C20 C21 H21 119.0
C16 C21 H21 119.0
C23 C22 Ag 73.61(18)
C23 C22 H22A 127(3)
Ag C22 H22A 104(3)
C23 C22 H22B 126(3)
Ag C22 H22B 99(3)
H22A C22 H22B 107(4)
C22 C23 Ag 73.01(18)
C22 C23 H23A 123(3)
Ag C23 H23A 101(3)
C22 C23 H23B 130(5)
Ag C23 H23B 103(5)
H23A C23 H23B 107(5)

loop_
_geom_bond_atom_site_label_1
_geom_bond_atom_site_label_2
_geom_bond_distance
Ag C22 2.279(3)
Ag N4 2.279(2)
Ag C23 2.286(3)
Ag N2 2.286(2)
N1 C3 1.351(3)
N1 N2 1.358(3)
N1 B 1.574(3)
N2 C1 1.337(3)
N3 C8 1.352(3)
N3 N4 1.362(3)
N3 B 1.568(3)
N4 C6 1.335(3)
N5 C13 1.358(3)
N5 N6 1.369(3)
N5 B 1.534(3)
N6 C11 1.335(3)
B C16 1.607(3)
F1 C4 1.352(3)
F2 C4 1.359(3)
F3 C5 1.329(4)
F4 C5 1.334(3)
F5 C5 1.327(3)
F6 C9 1.352(3)
F7 C9 1.357(3)
F8 C10 1.332(3)
F9 C10 1.330(3)
F10 C10 1.332(3)
F11 C14 1.357(3)
F12 C14 1.361(3)
F13 C15 1.328(3)
F14 C15 1.328(3)
F15 C15 1.329(3)
C1 C2 1.390(3)
C1 C4 1.495(3)
C2 C3 1.373(3)
C2 H2 0.9500
C3 H3 0.9500
C4 C5 1.531(4)
C6 C7 1.393(3)
C6 C9 1.492(3)
C7 C8 1.374(4)
C7 H7 0.9500
C8 H8 0.9500
C9 C10 1.540(4)
C11 C12 1.396(4)
C11 C14 1.493(4)
C12 C13 1.372(4)
C12 H12 0.9500
C13 H13 0.9500
C14 C15 1.536(4)
C16 C21 1.400(3)
C16 C17 1.413(3)
C17 C18 1.382(4)
C17 H17 0.9500
C18 C19 1.394(4)
C18 H18 0.9500
C19 C20 1.383(4)
C19 H19 0.9500
C20 C21 1.396(4)
C20 H20 0.9500
C21 H21 0.9500
C22 C23 1.311(5)
C22 H22A 0.90(2)
C22 H22B 0.90(2)
C23 H23A 0.90(2)
C23 H23B 0.90(2)
